data_2209235
loop_
_publ_author_name
'Yu-Ye Yu'

_publ_section_title
;
 <i>N</i>-Cyclohexyl-4-methylbenzenesulfonamide
;
_journal_coeditor_code KP2017
_journal_issue 6
_journal_name_full 'Acta Crystallographica Section E'
_journal_page_first o2308
_journal_page_last o2309
_journal_paper_doi 10.1107/S1600536806017077
_journal_volume 62
_journal_year 2006
_chemical_formula_iupac 'C13 H19 N O2 S'
_chemical_formula_moiety 'C13 H19 N O2 S'
_chemical_formula_sum 'C13 H19 N O2 S'
_chemical_formula_weight 253.35
_chemical_name_systematic
;
N-cyclohexyl-4-methylbenzenesulfonamide
;
_space_group_IT_number 14
_symmetry_cell_setting monoclinic
_symmetry_space_group_name_Hall '-P 2ybc'
_symmetry_space_group_name_H-M 'P 1 21/c 1'
_atom_sites_solution_hydrogens geom
_atom_sites_solution_primary direct
_atom_sites_solution_secondary difmap
_audit_creation_method SHELXL-97
_cell_angle_alpha 90.00
_cell_angle_beta 102.294(9)
_cell_angle_gamma 90.00
_cell_formula_units_Z 4
_cell_length_a 9.812(5)
_cell_length_b 12.927(7)
_cell_length_c 11.095(6)
_cell_measurement_reflns_used 1331
_cell_measurement_temperature 293(2)
_cell_measurement_theta_max 21.25
_cell_measurement_theta_min 2.45
_cell_volume 1375.0(13)
_computing_cell_refinement SMART
_computing_data_collection 'SMART (Bruker, 1998)'
_computing_data_reduction 'SAINT (Bruker, 1999)'
_computing_molecular_graphics 'SHELXTL (Bruker, 1999)'
_computing_publication_material SHELXTL
_computing_structure_refinement 'SHELXL97 (Sheldrick, 1997)'
_computing_structure_solution 'SHELXS97 (Sheldrick, 1997)'
_diffrn_ambient_temperature 293(2)
_diffrn_measured_fraction_theta_full 1.000
_diffrn_measured_fraction_theta_max 1.000
_diffrn_measurement_device_type 'Bruker SMART CCD area-detector'
_diffrn_measurement_method '\f and \w'
_diffrn_radiation_monochromator graphite
_diffrn_radiation_source 'fine-focus sealed tube'
_diffrn_radiation_type MoK\a
_diffrn_radiation_wavelength 0.71073
_diffrn_reflns_av_R_equivalents 0.0469
_diffrn_reflns_av_sigmaI/netI 0.0597
_diffrn_reflns_limit_h_max 10
_diffrn_reflns_limit_h_min -11
_diffrn_reflns_limit_k_max 15
_diffrn_reflns_limit_k_min -12
_diffrn_reflns_limit_l_max 13
_diffrn_reflns_limit_l_min -13
_diffrn_reflns_number 6797
_diffrn_reflns_theta_full 25.00
_diffrn_reflns_theta_max 25.00
_diffrn_reflns_theta_min 2.45
_diffrn_standards_decay_% 0
_diffrn_standards_interval_count 0
_diffrn_standards_interval_time 0
_diffrn_standards_number 0
_exptl_absorpt_coefficient_mu 0.226
_exptl_absorpt_correction_T_max 0.9519
_exptl_absorpt_correction_T_min 0.9352
_exptl_absorpt_correction_type multi-scan
_exptl_absorpt_process_details '(SADABS; Sheldrick, 1990)'
_exptl_crystal_colour colourless
_exptl_crystal_density_diffrn 1.224
_exptl_crystal_density_method 'not measured'
_exptl_crystal_description prism
_exptl_crystal_F_000 544
_exptl_crystal_size_max 0.30
_exptl_crystal_size_mid 0.26
_exptl_crystal_size_min 0.22
_refine_diff_density_max 0.348
_refine_diff_density_min -0.274
_refine_ls_extinction_method none
_refine_ls_goodness_of_fit_ref 1.007
_refine_ls_hydrogen_treatment mixed
_refine_ls_matrix_type full
_refine_ls_number_parameters 178
_refine_ls_number_reflns 2428
_refine_ls_number_restraints 62
_refine_ls_restrained_S_all 1.045
_refine_ls_R_factor_all 0.1108
_refine_ls_R_factor_gt 0.0539
_refine_ls_shift/su_max 0.001
_refine_ls_shift/su_mean 0.000
_refine_ls_structure_factor_coef Fsqd
_refine_ls_weighting_details 'calc w=1/[\s^2^(Fo^2^)+(0.0804P)^2^+0.4445P] where P=(Fo^2^+2Fc^2^)/3'
_refine_ls_weighting_scheme calc
_refine_ls_wR_factor_gt 0.1326
_refine_ls_wR_factor_ref 0.1661
_reflns_number_gt 1396
_reflns_number_total 2428
_reflns_threshold_expression I>2\s(I)
_cod_data_source_file kp2017.cif
_cod_data_source_block I
_cod_depositor_comments
;
The following automatic conversions were performed:
'_symmetry_cell_setting' value 'Monoclinic' changed to 'monoclinic'
according to '/home/saulius/struct/CIF-dictionaries/cif_core.dic'
dictionary named 'cif_core.dic' version 2.4.1 from 2010-06-29.

Automatic conversion script
Id: cif_fix_enum 1527 2010-12-29 10:47:43Z saulius 

The following automatic conversions were performed:

'_symmetry_cell_setting' value 'Monoclinic' changed to 'monoclinic'
according to /home/saulius/struct/CIF-dictionaries/cif_core.dic
dictionary named 'cif_core.dic' version 2.4.1 from 2010-06-29.

Automatic conversion script
Id: cif_fix_values 1715 2011-07-08 13:25:40Z adriana 
;
_cod_original_cell_volume 1375.1(13)
_cod_original_sg_symbol_H-M 'P 21/c'
_cod_database_code 2209235
_cod_database_fobs_code 2209235

loop_
_symmetry_equiv_pos_as_xyz
'x, y, z'
'-x, y+1/2, -z+1/2'
'-x, -y, -z'
'x, -y-1/2, z-1/2'

loop_
_atom_site_type_symbol
_atom_site_label
_atom_site_fract_x
_atom_site_fract_y
_atom_site_fract_z
_atom_site_U_iso_or_equiv
_atom_site_adp_type
_atom_site_calc_flag
_atom_site_refinement_flags
_atom_site_occupancy
_atom_site_disorder_assembly
_atom_site_disorder_group
S S1 0.56784(10) 0.11653(7) 0.37310(8) 0.0556(4) Uani d . 1 A .
O O1 0.4690(3) 0.03291(19) 0.3432(2) 0.0633(7) Uani d . 1 . .
O O2 0.6416(3) 0.1508(2) 0.2827(2) 0.0710(8) Uani d . 1 . .
N N1 0.6809(3) 0.0768(3) 0.4911(3) 0.0583(9) Uani d D 1 . .
H H1A 0.645(4) 0.053(3) 0.539(3) 0.061(13) Uiso d . 1 . .
C C1 0.4017(4) 0.2108(3) 0.5092(3) 0.0584(10) Uani d . 1 A .
H H1 0.4003 0.1469 0.5476 0.070 Uiso calc R 1 . .
C C2 0.3308(4) 0.2926(3) 0.5440(3) 0.0637(11) Uani d . 1 . .
H H2 0.2826 0.2838 0.6069 0.076 Uiso calc R 1 . .
C C3 0.3290(4) 0.3884(3) 0.4879(4) 0.0623(10) Uani d . 1 . .
C C4 0.2497(4) 0.4777(3) 0.5275(4) 0.0907(14) Uani d . 1 . .
H H4A 0.1528 0.4600 0.5155 0.136 Uiso calc R 1 . .
H H4B 0.2599 0.5377 0.4792 0.136 Uiso calc R 1 . .
H H4C 0.2861 0.4923 0.6132 0.136 Uiso calc R 1 . .
C C5 0.4019(4) 0.3992(3) 0.3958(4) 0.0684(11) Uani d . 1 . .
H H5 0.4014 0.4627 0.3564 0.082 Uiso calc R 1 . .
C C6 0.4761(4) 0.3180(3) 0.3601(3) 0.0611(10) Uani d . 1 A .
H H6 0.5259 0.3275 0.2984 0.073 Uiso calc R 1 . .
C C7 0.4760(3) 0.2229(3) 0.4164(3) 0.0498(9) Uani d . 1 . .
C C8 0.8152(5) 0.1279(4) 0.5377(5) 0.0725(13) Uani d PDU 0.852(4) A 1
H H8A 0.8603 0.1422 0.4687 0.087 Uiso calc PR 0.852(4) A 1
C C9 0.8013(5) 0.2257(4) 0.6039(6) 0.0895(18) Uani d PDU 0.852(4) A 1
H H9A 0.7563 0.2116 0.6720 0.107 Uiso calc PR 0.852(4) A 1
H H9B 0.7425 0.2733 0.5482 0.107 Uiso calc PR 0.852(4) A 1
C C10 0.9438(5) 0.2763(4) 0.6536(6) 0.104(2) Uani d PDU 0.852(4) A 1
H H10A 0.9861 0.2952 0.5852 0.125 Uiso calc PR 0.852(4) A 1
H H10B 0.9314 0.3389 0.6983 0.125 Uiso calc PR 0.852(4) A 1
C C11 1.0398(5) 0.2016(4) 0.7393(5) 0.0961(19) Uani d PDU 0.852(4) A 1
H H11A 1.1320 0.2321 0.7626 0.115 Uiso calc PR 0.852(4) A 1
H H11B 1.0045 0.1920 0.8138 0.115 Uiso calc PR 0.852(4) A 1
C C12 1.0508(5) 0.0997(4) 0.6816(6) 0.110(2) Uani d PDU 0.852(4) A 1
H H12A 1.1038 0.0532 0.7426 0.132 Uiso calc PR 0.852(4) A 1
H H12B 1.1012 0.1076 0.6158 0.132 Uiso calc PR 0.852(4) A 1
C C13 0.9075(5) 0.0520(4) 0.6290(5) 0.0946(18) Uani d PDU 0.852(4) A 1
H H13A 0.8616 0.0358 0.6959 0.114 Uiso calc PR 0.852(4) A 1
H H13B 0.9192 -0.0119 0.5865 0.114 Uiso calc PR 0.852(4) A 1
C C8' 0.815(2) 0.120(2) 0.554(2) 0.0725(13) Uani d PD 0.148(4) A 2
H H8'A 0.8863 0.0745 0.5335 0.087 Uiso calc PR 0.148(4) A 2
C C9' 0.850(2) 0.227(2) 0.5161(19) 0.0895(18) Uani d PD 0.148(4) A 2
H H9'A 0.7790 0.2755 0.5288 0.107 Uiso calc PR 0.148(4) A 2
H H9'B 0.8517 0.2272 0.4289 0.107 Uiso calc PR 0.148(4) A 2
C C10' 0.992(2) 0.263(2) 0.590(2) 0.104(2) Uani d PD 0.148(4) A 2
H H10C 1.0125 0.3317 0.5648 0.125 Uiso calc PR 0.148(4) A 2
H H10D 1.0645 0.2164 0.5752 0.125 Uiso calc PR 0.148(4) A 2
C C11' 0.989(3) 0.262(2) 0.728(2) 0.0961(19) Uani d PD 0.148(4) A 2
H H11C 1.0776 0.2862 0.7754 0.115 Uiso calc PR 0.148(4) A 2
H H11D 0.9167 0.3091 0.7423 0.115 Uiso calc PR 0.148(4) A 2
C C12' 0.960(3) 0.154(2) 0.7681(19) 0.110(2) Uani d PD 0.148(4) A 2
H H12C 1.0378 0.1098 0.7626 0.132 Uiso calc PR 0.148(4) A 2
H H12D 0.9518 0.1562 0.8537 0.132 Uiso calc PR 0.148(4) A 2
C C13' 0.829(2) 0.109(2) 0.691(2) 0.0946(18) Uani d PD 0.148(4) A 2
H H13C 0.7493 0.1423 0.7144 0.114 Uiso calc PR 0.148(4) A 2
H H13D 0.8252 0.0362 0.7111 0.114 Uiso calc PR 0.148(4) A 2

loop_
_atom_site_aniso_label
_atom_site_aniso_U_11
_atom_site_aniso_U_22
_atom_site_aniso_U_33
_atom_site_aniso_U_12
_atom_site_aniso_U_13
_atom_site_aniso_U_23
S1 0.0663(6) 0.0551(6) 0.0461(5) -0.0102(5) 0.0140(4) 0.0000(5)
O1 0.0765(16) 0.0575(16) 0.0555(15) -0.0244(14) 0.0132(12) -0.0073(12)
O2 0.0863(19) 0.0781(19) 0.0539(15) -0.0150(15) 0.0270(14) 0.0042(13)
N1 0.058(2) 0.058(2) 0.060(2) -0.0071(16) 0.0152(18) 0.0075(17)
C1 0.065(2) 0.052(2) 0.057(2) -0.005(2) 0.0123(19) 0.0092(18)
C2 0.063(2) 0.065(3) 0.064(2) 0.004(2) 0.016(2) 0.003(2)
C3 0.057(2) 0.051(2) 0.069(3) -0.006(2) -0.009(2) -0.003(2)
C4 0.084(3) 0.065(3) 0.114(4) 0.012(3) 0.001(3) -0.009(3)
C5 0.078(3) 0.047(2) 0.072(3) -0.011(2) -0.005(2) 0.015(2)
C6 0.068(2) 0.058(2) 0.053(2) -0.016(2) 0.0032(19) 0.0098(19)
C7 0.049(2) 0.052(2) 0.0431(19) -0.0110(17) -0.0018(16) 0.0055(16)
C8 0.074(3) 0.072(3) 0.068(3) -0.012(2) 0.007(2) 0.016(2)
C9 0.069(3) 0.083(4) 0.108(4) 0.016(3) 0.000(3) -0.022(3)
C10 0.077(4) 0.096(4) 0.120(5) 0.004(3) -0.024(3) -0.042(3)
C11 0.082(4) 0.098(5) 0.094(4) -0.002(3) -0.012(3) -0.011(4)
C12 0.076(4) 0.114(5) 0.125(5) 0.009(3) -0.013(3) 0.014(4)
C13 0.083(4) 0.073(4) 0.114(4) 0.008(3) -0.009(3) 0.015(3)
C8' 0.074(3) 0.072(3) 0.068(3) -0.012(2) 0.007(2) 0.016(2)
C9' 0.069(3) 0.083(4) 0.108(4) 0.016(3) 0.000(3) -0.022(3)
C10' 0.077(4) 0.096(4) 0.120(5) 0.004(3) -0.024(3) -0.042(3)
C11' 0.082(4) 0.098(5) 0.094(4) -0.002(3) -0.012(3) -0.011(4)
C12' 0.076(4) 0.114(5) 0.125(5) 0.009(3) -0.013(3) 0.014(4)
C13' 0.083(4) 0.073(4) 0.114(4) 0.008(3) -0.009(3) 0.015(3)

loop_
_atom_type_symbol
_atom_type_description
_atom_type_scat_dispersion_real
_atom_type_scat_dispersion_imag
_atom_type_scat_source
C C 0.0033 0.0016 'International Tables Vol C Tables 4.2.6.8 and 6.1.1.4'
H H 0.0000 0.0000 'International Tables Vol C Tables 4.2.6.8 and 6.1.1.4'
N N 0.0061 0.0033 'International Tables Vol C Tables 4.2.6.8 and 6.1.1.4'
O O 0.0106 0.0060 'International Tables Vol C Tables 4.2.6.8 and 6.1.1.4'
S S 0.1246 0.1234 'International Tables Vol C Tables 4.2.6.8 and 6.1.1.4'

loop_
_geom_angle_atom_site_label_1
_geom_angle_atom_site_label_2
_geom_angle_atom_site_label_3
_geom_angle
O2 S1 O1 119.19(15)
O2 S1 N1 107.80(18)
O1 S1 N1 105.12(16)
O2 S1 C7 108.34(17)
O1 S1 C7 106.79(16)
N1 S1 C7 109.31(17)
C8' N1 C8 8.3(12)
C8' N1 S1 131.4(11)
C8 N1 S1 123.7(3)
C8' N1 H1A 109(3)
C8 N1 H1A 117(3)
S1 N1 H1A 111(3)
C2 C1 C7 120.0(3)
C2 C1 H1 120.0
C7 C1 H1 120.0
C1 C2 C3 121.6(4)
C1 C2 H2 119.2
C3 C2 H2 119.2
C5 C3 C2 117.8(4)
C5 C3 C4 121.5(4)
C2 C3 C4 120.7(4)
C3 C4 H4A 109.5
C3 C4 H4B 109.5
H4A C4 H4B 109.5
C3 C4 H4C 109.5
H4A C4 H4C 109.5
H4B C4 H4C 109.5
C3 C5 C6 121.8(4)
C3 C5 H5 119.1
C6 C5 H5 119.1
C7 C6 C5 119.7(4)
C7 C6 H6 120.2
C5 C6 H6 120.2
C6 C7 C1 119.2(4)
C6 C7 S1 121.4(3)
C1 C7 S1 119.5(3)
N1 C8 C9 112.8(5)
N1 C8 C13 107.5(4)
C9 C8 C13 108.5(4)
N1 C8 H8A 109.3
C9 C8 H8A 109.3
C13 C8 H8A 109.3
C8 C9 C10 111.6(4)
C8 C9 H9A 109.3
C10 C9 H9A 109.3
C8 C9 H9B 109.3
C10 C9 H9B 109.3
H9A C9 H9B 108.0
C11 C10 C9 110.4(4)
C11 C10 H10A 109.6
C9 C10 H10A 109.6
C11 C10 H10B 109.6
C9 C10 H10B 109.6
H10A C10 H10B 108.1
C12 C11 C10 112.6(4)
C12 C11 H11A 109.1
C10 C11 H11A 109.1
C12 C11 H11B 109.1
C10 C11 H11B 109.1
H11A C11 H11B 107.8
C11 C12 C13 112.2(4)
C11 C12 H12A 109.2
C13 C12 H12A 109.2
C11 C12 H12B 109.2
C13 C12 H12B 109.2
H12A C12 H12B 107.9
C12 C13 C8 110.8(4)
C12 C13 H13A 109.5
C8 C13 H13A 109.5
C12 C13 H13B 109.5
C8 C13 H13B 109.5
H13A C13 H13B 108.1
N1 C8' C13' 109.1(17)
N1 C8' C9' 116.9(18)
C13' C8' C9' 113.3(10)
N1 C8' H8'A 105.6
C13' C8' H8'A 105.5
C9' C8' H8'A 105.6
C8' C9' C10' 111.1(9)
C8' C9' H9'A 109.4
C10' C9' H9'A 109.4
C8' C9' H9'B 109.4
C10' C9' H9'B 109.4
H9'A C9' H9'B 108.0
C9' C10' C11' 108.9(10)
C9' C10' H10C 109.9
C11' C10' H10C 109.9
C9' C10' H10D 109.9
C11' C10' H10D 109.9
H10C C10' H10D 108.3
C12' C11' C10' 110.1(10)
C12' C11' H11C 109.6
C10' C11' H11C 109.6
C12' C11' H11D 109.6
C10' C11' H11D 109.6
H11C C11' H11D 108.2
C13' C12' C11' 112.5(10)
C13' C12' H12C 109.1
C11' C12' H12C 109.1
C13' C12' H12D 109.1
C11' C12' H12D 109.1
H12C C12' H12D 107.8
C12' C13' C8' 114.7(10)
C12' C13' H13C 108.6
C8' C13' H13C 108.6
C12' C13' H13D 108.6
C8' C13' H13D 108.6
H13C C13' H13D 107.6

loop_
_geom_bond_atom_site_label_1
_geom_bond_atom_site_label_2
_geom_bond_distance
S1 O2 1.427(2)
S1 O1 1.443(2)
S1 N1 1.609(3)
S1 C7 1.766(4)
N1 C8' 1.466(10)
N1 C8 1.466(5)
N1 H1A 0.76(3)
C1 C2 1.367(5)
C1 C7 1.391(5)
C1 H1 0.9300
C2 C3 1.385(5)
C2 H2 0.9300
C3 C5 1.374(5)
C3 C4 1.509(5)
C4 H4A 0.9600
C4 H4B 0.9600
C4 H4C 0.9600
C5 C6 1.382(5)
C5 H5 0.9300
C6 C7 1.380(5)
C6 H6 0.9300
C8 C9 1.484(6)
C8 C13 1.554(6)
C8 H8A 0.9800
C9 C10 1.536(5)
C9 H9A 0.9700
C9 H9B 0.9700
C10 C11 1.530(6)
C10 H10A 0.9700
C10 H10B 0.9700
C11 C12 1.479(6)
C11 H11A 0.9700
C11 H11B 0.9700
C12 C13 1.533(6)
C12 H12A 0.9700
C12 H12B 0.9700
C13 H13A 0.9700
C13 H13B 0.9700
C8' C13' 1.504(10)
C8' C9' 1.510(10)
C8' H8'A 0.9800
C9' C10' 1.527(10)
C9' H9'A 0.9700
C9' H9'B 0.9700
C10' C11' 1.533(10)
C10' H10C 0.9700
C10' H10D 0.9700
C11' C12' 1.513(10)
C11' H11C 0.9700
C11' H11D 0.9700
C12' C13' 1.500(10)
C12' H12C 0.9700
C12' H12D 0.9700
C13' H13C 0.9700
C13' H13D 0.9700

loop_
_geom_hbond_atom_site_label_D
_geom_hbond_atom_site_label_H
_geom_hbond_atom_site_label_A
_geom_hbond_site_symmetry_A
_geom_hbond_distance_DH
_geom_hbond_distance_HA
_geom_hbond_distance_DA
_geom_hbond_angle_DHA
N1 H1A O1 3_656 0.76(3) 2.20(4) 2.951(4) 172(4)

loop_
_geom_torsion_atom_site_label_1
_geom_torsion_atom_site_label_2
_geom_torsion_atom_site_label_3
_geom_torsion_atom_site_label_4
_geom_torsion
O2 S1 N1 C8' 43.0(18)
O1 S1 N1 C8' 171.2(17)
C7 S1 N1 C8' -74.5(18)
O2 S1 N1 C8 39.2(4)
O1 S1 N1 C8 167.3(4)
C7 S1 N1 C8 -78.4(4)
C7 C1 C2 C3 0.9(5)
C1 C2 C3 C5 -0.4(5)
C1 C2 C3 C4 179.9(3)
C2 C3 C5 C6 -0.6(5)
C4 C3 C5 C6 179.2(3)
C3 C5 C6 C7 1.0(5)
C5 C6 C7 C1 -0.5(5)
C5 C6 C7 S1 179.4(3)
C2 C1 C7 C6 -0.4(5)
C2 C1 C7 S1 179.7(3)
O2 S1 C7 C6 3.7(3)
O1 S1 C7 C6 -125.9(3)
N1 S1 C7 C6 120.9(3)
O2 S1 C7 C1 -176.4(3)
O1 S1 C7 C1 54.1(3)
N1 S1 C7 C1 -59.1(3)
C8' N1 C8 C9 -85(10)
S1 N1 C8 C9 74.4(6)
C8' N1 C8 C13 35(10)
S1 N1 C8 C13 -165.9(4)
N1 C8 C9 C10 179.0(5)
C13 C8 C9 C10 59.9(6)
C8 C9 C10 C11 -57.6(7)
C9 C10 C11 C12 52.8(7)
C10 C11 C12 C13 -52.4(8)
C11 C12 C13 C8 54.7(7)
N1 C8 C13 C12 179.7(5)
C9 C8 C13 C12 -58.0(7)
C8 N1 C8' C13' 162(11)
S1 N1 C8' C13' 138.9(15)
C8 N1 C8' C9' 32(9)
S1 N1 C8' C9' 9(3)
N1 C8' C9' C10' 180(2)
C13' C8' C9' C10' 52(2)
C8' C9' C10' C11' -59.0(19)
C9' C10' C11' C12' 61(2)
C10' C11' C12' C13' -55(2)
C11' C12' C13' C8' 48(3)
N1 C8' C13' C12' -178(2)
C9' C8' C13' C12' -46(3)
